data_7154821
loop_
_publ_author_name
'Kim, Eunsun'
'Felouat, Abdellah'
'Zaborova, Elena'
'Ribierre, Jean-Charles'
'Wu, Jeong Weon'
'Senatore, S\'ebastien'
'Matthews, C\'edric'
'Lenne, Pierre-Fran\,cois'
'Baffert, Carole'
'Karapetyan, Artak'
'Giorgi, Michel'
'Jacquemin, Denis'
'Ponce-Vargas, Miguel'
'Guennic, Boris Le'
'Fages, Fr\'ed\'eric'
'D'Al\'eo, Anthony'

_publ_section_title
;
 Borondifluoride complexes of hemicurcuminoids as bio-inspired push-pull
 dyes for bioimaging.
;
_journal_issue 4
_journal_name_full 'Organic &amp; biomolecular chemistry'
_journal_page_first 1311
_journal_page_last 1324
_journal_paper_doi 10.1039/c5ob02295a
_journal_volume 14
_journal_year 2016
_chemical_compound_source 'synthesis as described'
_chemical_formula_moiety 'C18 H15 B1 F2 O2 S1'
_chemical_formula_sum 'C18 H15 B F2 O2 S'
_chemical_formula_weight 344.17
_chemical_melting_point 536.6(15)
_chemical_name_systematic (E)-2,2-difluoro-6-(4-(methylthio)styryl)-4-phenyl-2H-1,3,2-dioxaborinin-1-ium-2-uide
_space_group_IT_number 14
_symmetry_cell_setting monoclinic
_symmetry_Int_Tables_number 14
_symmetry_space_group_name_Hall '-P 2ybc'
_symmetry_space_group_name_H-M 'P 1 21/c 1'
_atom_sites_solution_hydrogens geom
_audit_conform_dict_location ftp://ftp.iucr.org/pub/cif_core.dic
_audit_conform_dict_name cif_core.dic
_audit_conform_dict_version 2.4.3
_audit_creation_date 2013-10-01T16:13:41-00:00
_audit_creation_method 'WinGX routine CIF_UPDATE'
_audit_update_record
;
2015-10-18 deposited with the CCDC.
2015-12-01 downloaded from the CCDC.
;
_cell_angle_alpha 90
_cell_angle_beta 104.565(1)
_cell_angle_gamma 90
_cell_formula_units_Z 4
_cell_length_a 8.0580(2)
_cell_length_b 11.8497(3)
_cell_length_c 17.4330(5)
_cell_measurement_reflns_used 15748
_cell_measurement_temperature 293(2)
_cell_measurement_theta_max 29.013
_cell_measurement_theta_min 3.106
_cell_measurement_wavelength 0.71073
_cell_volume 1611.09(7)
_computing_molecular_graphics 'Ortep-3 for Windows (Farrugia, 1997)'
_computing_publication_material 'WinGX publication routines (Farrugia, 1999)'
_computing_structure_refinement 'SHELXL-2013 (Sheldrick, 2013)'
_computing_structure_solution 'SHELXS-97 (Sheldrick, 2008)'
_diffrn_ambient_temperature 293(2)
_diffrn_measured_fraction_theta_full 0.994
_diffrn_measured_fraction_theta_max 0.967
_diffrn_measurement_device_type KappaCCD
_diffrn_measurement_method 'Omega + Phi scan'
_diffrn_radiation_probe x-ray
_diffrn_radiation_type MoK\a
_diffrn_radiation_wavelength 0.71073
_diffrn_reflns_av_R_equivalents 0.067
_diffrn_reflns_laue_measured_fraction_full 0.994
_diffrn_reflns_laue_measured_fraction_max 0.967
_diffrn_reflns_limit_h_max 10
_diffrn_reflns_limit_h_min 0
_diffrn_reflns_limit_k_max 0
_diffrn_reflns_limit_k_min -16
_diffrn_reflns_limit_l_max 22
_diffrn_reflns_limit_l_min -23
_diffrn_reflns_number 15748
_diffrn_reflns_point_group_measured_fraction_full 0.994
_diffrn_reflns_point_group_measured_fraction_max 0.967
_diffrn_reflns_theta_full 26
_diffrn_reflns_theta_max 29.013
_diffrn_reflns_theta_min 3.106
_diffrn_standards_number 0
_exptl_absorpt_coefficient_mu 0.229
_exptl_absorpt_correction_type none
_exptl_crystal_colour red
_exptl_crystal_density_diffrn 1.419
_exptl_crystal_density_method 'not measured'
_exptl_crystal_description prism
_exptl_crystal_F_000 712
_exptl_crystal_recrystallization_method 'Re-crystallisation from solvent: ethylacetate'
_exptl_crystal_size_max 0.4
_exptl_crystal_size_mid 0.2
_exptl_crystal_size_min 0.18
_refine_diff_density_max 0.174
_refine_diff_density_min -0.243
_refine_diff_density_rms 0.04
_refine_ls_extinction_method none
_refine_ls_goodness_of_fit_ref 1.04
_refine_ls_hydrogen_treatment noref
_refine_ls_matrix_type full
_refine_ls_number_constraints 0
_refine_ls_number_parameters 217
_refine_ls_number_reflns 4145
_refine_ls_number_restraints 0
_refine_ls_restrained_S_all 1.04
_refine_ls_R_factor_all 0.0964
_refine_ls_R_factor_gt 0.0501
_refine_ls_shift/su_max 0.000
_refine_ls_shift/su_mean 0
_refine_ls_structure_factor_coef Fsqd
_refine_ls_weighting_details 'w=1/[\s^2^(Fo^2^)+(0.0537P)^2^+0.5137P] where P=(Fo^2^+2Fc^2^)/3'
_refine_ls_weighting_scheme calc
_refine_ls_wR_factor_gt 0.1161
_refine_ls_wR_factor_ref 0.1385
_reflns_number_gt 2616
_reflns_number_total 4145
_reflns_threshold_expression 'I > 2\s(I)'
_cod_data_source_file c5ob02295a2.cif
_cod_data_source_block ad741
_cod_depositor_comments
;
The following automatic conversions were performed:

'_chemical_melting_point' value '262-265\%C' was changed to
'536.6(15)' - it was converted from degrees Celsius(C) to Kelvins(K),
the average value was taken and precision was estimated.

Automatic conversion script
Id: cif_fix_values 4268 2015-11-12 08:31:59Z antanas 

 Adding full bibliography for 7154817--7154821.cif.
;
_cod_original_sg_symbol_H-M 'P 21/c'
_cod_original_formula_sum 'C18 H15 B1 F2 O2 S1'
_cod_database_code 7154821
_audit_block_doi 10.5517/cc1k232t

loop_
_symmetry_equiv_pos_as_xyz
'x, y, z'
'-x, y+1/2, -z+1/2'
'-x, -y, -z'
'x, -y-1/2, z-1/2'

loop_
_atom_site_label
_atom_site_type_symbol
_atom_site_fract_x
_atom_site_fract_y
_atom_site_fract_z
_atom_site_U_iso_or_equiv
_atom_site_adp_type
_atom_site_occupancy
_atom_site_calc_flag
C1 C 0.3476(2) -0.09628(16) 0.85035(11) 0.0447(4) Uani 1 d
C2 C 0.3670(2) -0.06575(16) 0.77183(11) 0.0457(4) Uani 1 d
C3 C 0.4136(3) -0.14839(18) 0.72419(12) 0.0537(5) Uani 1 d
H3 H 0.4306 -0.2223 0.7425 0.064 Uiso 1 calc
C4 C 0.4346(3) -0.1216(2) 0.65034(13) 0.0623(6) Uani 1 d
H4 H 0.4661 -0.1772 0.6191 0.075 Uiso 1 calc
C5 C 0.4089(3) -0.0127(2) 0.62277(13) 0.0639(6) Uani 1 d
H5 H 0.4227 0.005 0.5728 0.077 Uiso 1 calc
C6 C 0.3631(3) 0.0704(2) 0.66873(14) 0.0652(6) Uani 1 d
H6 H 0.3461 0.1439 0.6498 0.078 Uiso 1 calc
C7 C 0.3421(3) 0.04424(18) 0.74327(13) 0.0563(5) Uani 1 d
H7 H 0.3113 0.1004 0.7743 0.068 Uiso 1 calc
C8 C 0.3049(2) -0.02299(16) 0.90361(11) 0.0480(4) Uani 1 d
H8 H 0.2899 0.0532 0.891 0.058 Uiso 1 calc
C9 C 0.2840(2) -0.06106(15) 0.97543(11) 0.0456(4) Uani 1 d
C10 C 0.2331(2) 0.01180(16) 1.03147(12) 0.0484(4) Uani 1 d
H10 H 0.2081 0.0869 1.0179 0.058 Uiso 1 calc
C11 C 0.2207(2) -0.02458(16) 1.10228(11) 0.0467(4) Uani 1 d
H11 H 0.247 -0.1002 1.1133 0.056 Uiso 1 calc
C12 C 0.1713(2) 0.03880(15) 1.16440(11) 0.0430(4) Uani 1 d
C13 C 0.1134(2) 0.15032(16) 1.15544(12) 0.0490(5) Uani 1 d
H13 H 0.1042 0.1872 1.1075 0.059 Uiso 1 calc
C14 C 0.0700(2) 0.20607(16) 1.21657(12) 0.0507(5) Uani 1 d
H14 H 0.0306 0.28 1.2092 0.061 Uiso 1 calc
C15 C 0.0837(2) 0.15369(15) 1.28966(11) 0.0447(4) Uani 1 d
C16 C 0.1394(2) 0.04220(16) 1.29903(12) 0.0484(4) Uani 1 d
H16 H 0.1482 0.0052 1.3469 0.058 Uiso 1 calc
C17 C 0.1814(2) -0.01337(16) 1.23682(11) 0.0476(4) Uani 1 d
H17 H 0.2176 -0.088 1.2436 0.057 Uiso 1 calc
C18 C 0.0428(3) 0.1379(2) 1.44368(14) 0.0760(7) Uani 1 d
H18A H -0.0257 0.0727 1.4243 0.114 Uiso 1 calc
H18B H 0.0001 0.1735 1.4843 0.114 Uiso 1 calc
H18C H 0.1596 0.1152 1.4652 0.114 Uiso 1 calc
O1 O 0.3723(2) -0.20272(12) 0.86824(8) 0.0628(4) Uani 1 d
O2 O 0.3079(2) -0.16678(11) 0.99537(9) 0.0644(4) Uani 1 d
F1 F 0.2684(2) -0.34044(12) 0.93642(8) 0.0864(5) Uani 1 d
F2 F 0.53701(19) -0.27648(14) 0.98487(8) 0.0868(5) Uani 1 d
S1 S 0.03224(8) 0.23481(5) 1.36425(3) 0.0622(2) Uani 1 d
B1 B 0.3727(4) -0.2493(2) 0.94687(14) 0.0555(6) Uani 1 d

loop_
_atom_site_aniso_label
_atom_site_aniso_U_11
_atom_site_aniso_U_22
_atom_site_aniso_U_33
_atom_site_aniso_U_23
_atom_site_aniso_U_13
_atom_site_aniso_U_12
C1 0.0427(9) 0.0453(11) 0.0466(10) 0.0011(8) 0.0123(8) -0.0021(7)
C2 0.0447(9) 0.0491(11) 0.0436(10) 0.0017(8) 0.0114(8) -0.0036(8)
C3 0.0625(12) 0.0525(12) 0.0470(11) -0.0021(9) 0.0159(9) -0.0075(9)
C4 0.0733(14) 0.0679(15) 0.0485(12) -0.0073(11) 0.0209(10) -0.0099(11)
C5 0.0676(13) 0.0814(17) 0.0444(11) 0.0068(11) 0.0174(10) -0.0079(11)
C6 0.0697(14) 0.0670(15) 0.0598(14) 0.0188(12) 0.0180(11) 0.0028(11)
C7 0.0621(12) 0.0558(13) 0.0543(12) 0.0057(10) 0.0207(10) 0.0045(9)
C8 0.0553(11) 0.0404(10) 0.0510(11) 0.0019(8) 0.0185(9) 0.0010(8)
C9 0.0448(10) 0.0437(10) 0.0497(11) -0.0012(8) 0.0146(8) -0.0022(8)
C10 0.0504(10) 0.0433(10) 0.0550(12) -0.0033(9) 0.0198(9) 0.0005(8)
C11 0.0455(10) 0.0437(10) 0.0533(11) -0.0038(9) 0.0169(8) -0.0026(8)
C12 0.0406(9) 0.0414(10) 0.0493(11) -0.0026(8) 0.0158(8) -0.0026(7)
C13 0.0542(11) 0.0428(10) 0.0515(11) 0.0045(8) 0.0161(9) 0.0018(8)
C14 0.0563(11) 0.0370(10) 0.0596(12) -0.0015(9) 0.0164(9) 0.0049(8)
C15 0.0411(9) 0.0421(10) 0.0518(11) -0.0070(8) 0.0130(8) -0.0017(7)
C16 0.0545(11) 0.0450(11) 0.0478(11) 0.0008(8) 0.0168(9) -0.0002(8)
C17 0.0525(10) 0.0369(10) 0.0561(12) 0.0006(8) 0.0187(9) 0.0033(8)
C18 0.0936(18) 0.0847(18) 0.0558(14) -0.0096(13) 0.0300(13) -0.0020(14)
O1 0.0997(11) 0.0454(8) 0.0503(8) 0.0048(6) 0.0320(8) 0.0134(7)
O2 0.1050(12) 0.0437(8) 0.0541(9) 0.0034(7) 0.0377(8) 0.0108(8)
F1 0.1337(13) 0.0623(9) 0.0751(10) -0.0126(7) 0.0484(9) -0.0269(8)
F2 0.0870(10) 0.1148(13) 0.0595(8) 0.0078(8) 0.0200(7) 0.0329(9)
S1 0.0732(4) 0.0551(3) 0.0614(4) -0.0141(3) 0.0227(3) 0.0042(3)
B1 0.0792(17) 0.0443(13) 0.0476(13) 0.0021(10) 0.0245(12) 0.0074(11)

loop_
_atom_type_symbol
_atom_type_description
_atom_type_scat_dispersion_real
_atom_type_scat_dispersion_imag
_atom_type_scat_source
H H 0 0 'International Tables Vol C Tables 4.2.6.8 and 6.1.1.4'
C C 0.0033 0.0016 'International Tables Vol C Tables 4.2.6.8 and 6.1.1.4'
O O 0.0106 0.006 'International Tables Vol C Tables 4.2.6.8 and 6.1.1.4'
F F 0.0171 0.0103 'International Tables Vol C Tables 4.2.6.8 and 6.1.1.4'
S S 0.1246 0.1234 'International Tables Vol C Tables 4.2.6.8 and 6.1.1.4'
B B 0.0013 0.0007 'International Tables Vol C Tables 4.2.6.8 and 6.1.1.4'

loop_
_geom_angle_atom_site_label_1
_geom_angle_atom_site_label_2
_geom_angle_atom_site_label_3
_geom_angle
O1 C1 C8 119.91(17)
O1 C1 C2 114.69(16)
C8 C1 C2 125.39(18)
C7 C2 C3 118.73(18)
C7 C2 C1 121.80(18)
C3 C2 C1 119.47(18)
C4 C3 C2 120.6(2)
C4 C3 H3 119.7
C2 C3 H3 119.7
C5 C4 C3 120.0(2)
C5 C4 H4 120
C3 C4 H4 120
C4 C5 C6 120.4(2)
C4 C5 H5 119.8
C6 C5 H5 119.8
C5 C6 C7 120.0(2)
C5 C6 H6 120
C7 C6 H6 120
C6 C7 C2 120.2(2)
C6 C7 H7 119.9
C2 C7 H7 119.9
C1 C8 C9 120.91(18)
C1 C8 H8 119.5
C9 C8 H8 119.5
O2 C9 C8 120.87(17)
O2 C9 C10 116.42(17)
C8 C9 C10 122.71(17)
C11 C10 C9 122.33(18)
C11 C10 H10 118.8
C9 C10 H10 118.8
C10 C11 C12 128.36(19)
C10 C11 H11 115.8
C12 C11 H11 115.8
C17 C12 C13 117.65(17)
C17 C12 C11 118.86(17)
C13 C12 C11 123.49(18)
C14 C13 C12 120.79(18)
C14 C13 H13 119.6
C12 C13 H13 119.6
C13 C14 C15 121.16(18)
C13 C14 H14 119.4
C15 C14 H14 119.4
C16 C15 C14 118.59(17)
C16 C15 S1 124.35(16)
C14 C15 S1 117.05(14)
C17 C16 C15 119.71(18)
C17 C16 H16 120.1
C15 C16 H16 120.1
C16 C17 C12 122.08(17)
C16 C17 H17 119
C12 C17 H17 119
S1 C18 H18A 109.5
S1 C18 H18B 109.5
H18A C18 H18B 109.5
S1 C18 H18C 109.5
H18A C18 H18C 109.5
H18B C18 H18C 109.5
C1 O1 B1 123.26(16)
C9 O2 B1 122.43(16)
C15 S1 C18 104.43(11)
F1 B1 F2 111.8(2)
F1 B1 O2 108.03(19)
F2 B1 O2 108.65(19)
F1 B1 O1 108.48(19)
F2 B1 O1 108.36(18)
O2 B1 O1 111.53(17)

loop_
_geom_bond_atom_site_label_1
_geom_bond_atom_site_label_2
_geom_bond_distance
C1 O1 1.303(2)
C1 C8 1.377(3)
C1 C2 1.462(3)
C2 C7 1.392(3)
C2 C3 1.395(3)
C3 C4 1.377(3)
C3 H3 0.93
C4 C5 1.375(3)
C4 H4 0.93
C5 C6 1.377(3)
C5 H5 0.93
C6 C7 1.387(3)
C6 H6 0.93
C7 H7 0.93
C8 C9 1.380(3)
C8 H8 0.93
C9 O2 1.301(2)
C9 C10 1.438(3)
C10 C11 1.335(3)
C10 H10 0.93
C11 C12 1.453(3)
C11 H11 0.93
C12 C17 1.390(3)
C12 C13 1.397(3)
C13 C14 1.372(3)
C13 H13 0.93
C14 C15 1.396(3)
C14 H14 0.93
C15 C16 1.391(3)
C15 S1 1.7489(19)
C16 C17 1.382(3)
C16 H16 0.93
C17 H17 0.93
C18 S1 1.785(3)
C18 H18A 0.96
C18 H18B 0.96
C18 H18C 0.96
O1 B1 1.477(3)
O2 B1 1.471(3)
F1 B1 1.353(3)
F2 B1 1.362(3)
